data_1505085
loop_
_publ_author_name
'Tong, Hui'
'Hong, Yuning'
'Dong, Yongqiang'
'H\"aussler, Matthias'
'Li, Zhen'
'Lam, Jacky W. Y.'
'Dong, Yuping'
'Sung, Herman H.-Y.'
'Williams, Ian D.'
'Tang, Ben Zhong'

_publ_section_title
;
 Protein detection and quantitation by tetraphenylethene-based fluorescent
 probes with aggregation-induced emission characteristics.
;
_journal_issue 40
_journal_name_full 'The journal of physical chemistry. B'
_journal_page_first 11817
_journal_page_last 11823
_journal_paper_doi 10.1021/jp073147m
_journal_volume 111
_journal_year 2007
_chemical_formula_sum 'C28 H24 O2'
_chemical_formula_weight 392.47
_chemical_name_systematic
; 
 ? 
;
_space_group_IT_number 4
_symmetry_cell_setting monoclinic
_symmetry_space_group_name_Hall 'P 2yb'
_symmetry_space_group_name_H-M 'P 1 21 1'
_atom_sites_solution_hydrogens geom
_atom_sites_solution_primary direct
_atom_sites_solution_secondary difmap
_audit_creation_method SHELXL-97
_cell_angle_alpha 90.00
_cell_angle_beta 96.993(2)
_cell_angle_gamma 90.00
_cell_formula_units_Z 2
_cell_length_a 9.6751(12)
_cell_length_b 10.2214(12)
_cell_length_c 10.6522(13)
_cell_measurement_reflns_used 3287
_cell_measurement_temperature 100(2)
_cell_measurement_theta_max 28.51
_cell_measurement_theta_min 2.68
_cell_volume 1045.6(2)
_computing_structure_refinement 'SHELXL-97 (Sheldrick, 1997)'
_computing_structure_solution 'SHELXS-97 (Sheldrick, 1990)'
_diffrn_ambient_temperature 100(2)
_diffrn_measured_fraction_theta_full 0.985
_diffrn_measured_fraction_theta_max 0.889
_diffrn_radiation_monochromator graphite
_diffrn_radiation_source 'fine-focus sealed tube'
_diffrn_radiation_type MoK\a
_diffrn_radiation_wavelength 0.71073
_diffrn_reflns_av_R_equivalents 0.0411
_diffrn_reflns_av_sigmaI/netI 0.0465
_diffrn_reflns_limit_h_max 12
_diffrn_reflns_limit_h_min -12
_diffrn_reflns_limit_k_max 13
_diffrn_reflns_limit_k_min -13
_diffrn_reflns_limit_l_max 12
_diffrn_reflns_limit_l_min -14
_diffrn_reflns_number 9063
_diffrn_reflns_theta_full 25.00
_diffrn_reflns_theta_max 29.08
_diffrn_reflns_theta_min 1.93
_exptl_absorpt_coefficient_mu 0.077
_exptl_absorpt_correction_T_max 1.00
_exptl_absorpt_correction_T_min 0.92
_exptl_absorpt_correction_type multi-scan
_exptl_absorpt_process_details SADABS
_exptl_crystal_colour colorless
_exptl_crystal_density_diffrn 1.247
_exptl_crystal_density_method 'not measured'
_exptl_crystal_description block
_exptl_crystal_F_000 416
_exptl_crystal_size_max 0.30
_exptl_crystal_size_mid 0.25
_exptl_crystal_size_min 0.20
_refine_diff_density_max 0.330
_refine_diff_density_min -0.189
_refine_diff_density_rms 0.040
_refine_ls_abs_structure_details 'Flack H D (1983), Acta Cryst. A39, 876-881'
_refine_ls_abs_structure_Flack 0.7(15)
_refine_ls_extinction_method none
_refine_ls_goodness_of_fit_ref 1.012
_refine_ls_hydrogen_treatment constr
_refine_ls_matrix_type full
_refine_ls_number_parameters 273
_refine_ls_number_reflns 2622
_refine_ls_number_restraints 1
_refine_ls_restrained_S_all 1.011
_refine_ls_R_factor_all 0.0498
_refine_ls_R_factor_gt 0.0392
_refine_ls_shift/su_max 0.000
_refine_ls_shift/su_mean 0.000
_refine_ls_structure_factor_coef Fsqd
_refine_ls_weighting_details 'calc w=1/[\s^2^(Fo^2^)+(0.0474P)^2^+0.1474P] where P=(Fo^2^+2Fc^2^)/3'
_refine_ls_weighting_scheme calc
_refine_ls_wR_factor_gt 0.0891
_refine_ls_wR_factor_ref 0.0949
_reflns_number_gt 2264
_reflns_number_total 2622
_reflns_threshold_expression >2sigma(I)
_cod_data_source_file jp073147msi20070424_052049.cif
_cod_data_source_block dye_1
_cod_depositor_comments
;
The following automatic conversions were performed:

'_symmetry_cell_setting' value 'Monoclinic' changed to 'monoclinic'
according to /home/saulius/struct/CIF-dictionaries/cif_core.dic
dictionary named 'cif_core.dic' version 2.4.1 from 2010-06-29.

Automatic conversion script
Id: cif_fix_values 1715 2011-07-08 13:25:40Z adriana 
;
_cod_original_sg_symbol_H-M P2(1)
_cod_database_code 1505085

loop_
_symmetry_equiv_pos_as_xyz
'x, y, z'
'-x, y+1/2, -z'

loop_
_atom_site_label
_atom_site_type_symbol
_atom_site_fract_x
_atom_site_fract_y
_atom_site_fract_z
_atom_site_U_iso_or_equiv
_atom_site_adp_type
_atom_site_occupancy
_atom_site_symmetry_multiplicity
_atom_site_calc_flag
_atom_site_refinement_flags
O1 O -0.02197(15) 0.33197(15) 0.37061(16) 0.0271(4) Uani 1 1 d .
O2 O 1.02288(16) 0.90601(16) 0.15107(18) 0.0325(4) Uani 1 1 d .
C1 C 0.4314(2) 0.6160(2) 0.2166(2) 0.0203(4) Uani 1 1 d .
C2 C 0.5558(2) 0.6294(2) 0.2876(2) 0.0220(5) Uani 1 1 d .
C11 C 0.3158(2) 0.5372(2) 0.2622(2) 0.0205(4) Uani 1 1 d .
C12 C 0.1872(2) 0.5951(2) 0.2682(2) 0.0216(4) Uani 1 1 d .
H12A H 0.1747 0.6848 0.2460 0.026 Uiso 1 1 calc R
C13 C 0.0772(2) 0.5258(2) 0.3055(2) 0.0210(4) Uani 1 1 d .
H13A H -0.0092 0.5682 0.3114 0.025 Uiso 1 1 calc R
C14 C 0.0931(2) 0.3929(2) 0.3346(2) 0.0202(4) Uani 1 1 d .
C15 C 0.2198(2) 0.3318(2) 0.3263(2) 0.0203(4) Uani 1 1 d .
H15A H 0.2308 0.2411 0.3441 0.024 Uiso 1 1 calc R
C16 C 0.3306(2) 0.4047(2) 0.2916(2) 0.0217(4) Uani 1 1 d .
H16A H 0.4179 0.3633 0.2879 0.026 Uiso 1 1 calc R
C17 C -0.0135(2) 0.1946(2) 0.3920(2) 0.0275(5) Uani 1 1 d .
H17A H -0.1027 0.1626 0.4147 0.041 Uiso 1 1 calc R
H17B H 0.0603 0.1761 0.4612 0.041 Uiso 1 1 calc R
H17C H 0.0078 0.1505 0.3150 0.041 Uiso 1 1 calc R
C21 C 0.6783(2) 0.6985(2) 0.2442(2) 0.0203(4) Uani 1 1 d .
C22 C 0.7534(2) 0.7858(2) 0.3275(2) 0.0228(5) Uani 1 1 d .
H22A H 0.7251 0.7997 0.4087 0.027 Uiso 1 1 calc R
C23 C 0.8675(2) 0.8522(2) 0.2945(2) 0.0240(5) Uani 1 1 d .
H23A H 0.9171 0.9107 0.3530 0.029 Uiso 1 1 calc R
C24 C 0.9101(2) 0.8341(2) 0.1763(2) 0.0233(5) Uani 1 1 d .
C25 C 0.8392(2) 0.7467(2) 0.0920(2) 0.0242(5) Uani 1 1 d .
H25A H 0.8682 0.7330 0.0110 0.029 Uiso 1 1 calc R
C26 C 0.7250(2) 0.6794(2) 0.1274(2) 0.0233(5) Uani 1 1 d .
H26A H 0.6777 0.6187 0.0699 0.028 Uiso 1 1 calc R
C27 C 1.0628(3) 0.8973(3) 0.0266(3) 0.0389(7) Uani 1 1 d .
H27A H 1.1412 0.9564 0.0194 0.058 Uiso 1 1 calc R
H27B H 0.9840 0.9222 -0.0354 0.058 Uiso 1 1 calc R
H27C H 1.0906 0.8072 0.0104 0.058 Uiso 1 1 calc R
C31 C 0.3973(2) 0.6715(2) 0.0873(2) 0.0202(5) Uani 1 1 d .
C32 C 0.4370(2) 0.7964(2) 0.0523(2) 0.0222(5) Uani 1 1 d .
H32A H 0.4871 0.8518 0.1134 0.027 Uiso 1 1 calc R
C33 C 0.4041(2) 0.8401(2) -0.0702(2) 0.0262(5) Uani 1 1 d .
H33A H 0.4335 0.9246 -0.0928 0.031 Uiso 1 1 calc R
C34 C 0.3289(3) 0.7628(2) -0.1606(2) 0.0291(5) Uani 1 1 d .
H34A H 0.3063 0.7938 -0.2447 0.035 Uiso 1 1 calc R
C35 C 0.2868(2) 0.6389(2) -0.1267(2) 0.0279(5) Uani 1 1 d .
H35A H 0.2350 0.5847 -0.1878 0.034 Uiso 1 1 calc R
C36 C 0.3203(2) 0.5944(2) -0.0042(2) 0.0226(5) Uani 1 1 d .
H36A H 0.2903 0.5099 0.0181 0.027 Uiso 1 1 calc R
C41 C 0.5835(2) 0.5737(2) 0.4185(2) 0.0202(4) Uani 1 1 d .
C42 C 0.7009(2) 0.4943(2) 0.4467(2) 0.0217(5) Uani 1 1 d .
H42A H 0.7600 0.4775 0.3836 0.026 Uiso 1 1 calc R
C43 C 0.7315(2) 0.4400(2) 0.5660(2) 0.0282(5) Uani 1 1 d .
H43A H 0.8108 0.3852 0.5839 0.034 Uiso 1 1 calc R
C44 C 0.6475(3) 0.4653(3) 0.6592(3) 0.0330(6) Uani 1 1 d .
H44A H 0.6684 0.4277 0.7409 0.040 Uiso 1 1 calc R
C45 C 0.5324(3) 0.5460(3) 0.6325(2) 0.0327(6) Uani 1 1 d .
H45A H 0.4752 0.5647 0.6966 0.039 Uiso 1 1 calc R
C46 C 0.5003(2) 0.5992(2) 0.5136(2) 0.0251(5) Uani 1 1 d .
H46A H 0.4207 0.6537 0.4964 0.030 Uiso 1 1 calc R

loop_
_atom_site_aniso_label
_atom_site_aniso_U_11
_atom_site_aniso_U_22
_atom_site_aniso_U_33
_atom_site_aniso_U_23
_atom_site_aniso_U_13
_atom_site_aniso_U_12
O1 0.0191(7) 0.0239(8) 0.0398(10) 0.0036(7) 0.0096(7) -0.0025(6)
O2 0.0245(8) 0.0312(9) 0.0433(11) 0.0074(8) 0.0102(8) -0.0064(7)
C1 0.0207(10) 0.0191(10) 0.0220(11) 0.0011(8) 0.0063(9) 0.0005(8)
C2 0.0246(11) 0.0189(10) 0.0233(12) -0.0018(8) 0.0063(9) 0.0021(8)
C11 0.0180(10) 0.0211(10) 0.0231(11) 0.0003(9) 0.0046(8) -0.0027(8)
C12 0.0238(11) 0.0178(10) 0.0235(12) 0.0008(8) 0.0040(9) 0.0011(8)
C13 0.0144(9) 0.0232(10) 0.0258(12) -0.0016(9) 0.0039(8) 0.0017(8)
C14 0.0173(10) 0.0227(10) 0.0206(11) 0.0009(9) 0.0024(8) -0.0037(8)
C15 0.0214(10) 0.0186(10) 0.0213(11) 0.0017(8) 0.0034(8) 0.0010(8)
C16 0.0164(10) 0.0223(10) 0.0262(12) 0.0009(9) 0.0023(8) 0.0022(8)
C17 0.0241(11) 0.0256(11) 0.0332(14) 0.0051(10) 0.0051(10) -0.0089(9)
C21 0.0169(10) 0.0184(10) 0.0260(12) 0.0005(8) 0.0037(9) 0.0006(8)
C22 0.0264(11) 0.0218(10) 0.0209(11) 0.0009(8) 0.0047(9) -0.0017(9)
C23 0.0230(10) 0.0206(10) 0.0270(12) 0.0026(9) -0.0024(9) -0.0027(8)
C24 0.0168(10) 0.0201(10) 0.0331(13) 0.0079(9) 0.0034(9) 0.0016(8)
C25 0.0247(11) 0.0264(11) 0.0227(12) 0.0030(9) 0.0074(9) 0.0045(9)
C26 0.0212(10) 0.0233(10) 0.0257(12) -0.0036(9) 0.0043(9) 0.0001(8)
C27 0.0304(13) 0.0403(14) 0.0497(17) 0.0147(13) 0.0198(12) -0.0028(11)
C31 0.0188(10) 0.0195(10) 0.0230(12) -0.0005(8) 0.0050(9) 0.0025(8)
C32 0.0176(10) 0.0191(10) 0.0305(13) -0.0033(8) 0.0052(9) 0.0002(8)
C33 0.0255(11) 0.0197(10) 0.0353(13) 0.0052(10) 0.0114(10) 0.0011(9)
C34 0.0329(13) 0.0318(12) 0.0225(12) 0.0057(10) 0.0033(10) 0.0064(10)
C35 0.0245(11) 0.0318(12) 0.0263(13) -0.0038(10) -0.0019(10) -0.0012(9)
C36 0.0230(10) 0.0184(10) 0.0273(12) 0.0005(9) 0.0063(9) -0.0045(8)
C41 0.0191(10) 0.0202(10) 0.0212(11) -0.0013(8) 0.0023(8) -0.0045(8)
C42 0.0180(10) 0.0223(10) 0.0257(12) -0.0012(8) 0.0064(9) -0.0029(8)
C43 0.0239(11) 0.0269(12) 0.0324(14) 0.0041(10) -0.0019(10) 0.0002(9)
C44 0.0371(13) 0.0363(13) 0.0253(14) 0.0075(10) 0.0029(11) -0.0060(11)
C45 0.0326(13) 0.0390(14) 0.0287(13) 0.0003(11) 0.0127(10) -0.0067(11)
C46 0.0190(9) 0.0311(12) 0.0257(12) -0.0030(9) 0.0041(9) -0.0018(9)

loop_
_atom_type_symbol
_atom_type_description
_atom_type_scat_dispersion_real
_atom_type_scat_dispersion_imag
_atom_type_scat_source
C C 0.0033 0.0016 'International Tables Vol C Tables 4.2.6.8 and 6.1.1.4'
H H 0.0000 0.0000 'International Tables Vol C Tables 4.2.6.8 and 6.1.1.4'
O O 0.0106 0.0060 'International Tables Vol C Tables 4.2.6.8 and 6.1.1.4'

loop_
_geom_angle_atom_site_label_1
_geom_angle_atom_site_label_2
_geom_angle_atom_site_label_3
_geom_angle
C14 O1 C17 117.38(18)
C24 O2 C27 117.4(2)
C2 C1 C31 124.19(19)
C2 C1 C11 121.42(19)
C31 C1 C11 114.35(18)
C1 C2 C21 124.1(2)
C1 C2 C41 121.93(19)
C21 C2 C41 113.97(18)
C12 C11 C16 118.22(19)
C12 C11 C1 119.53(18)
C16 C11 C1 122.14(19)
C13 C12 C11 121.57(19)
C12 C13 C14 119.7(2)
O1 C14 C15 124.58(18)
O1 C14 C13 115.58(19)
C15 C14 C13 119.8(2)
C14 C15 C16 119.41(19)
C15 C16 C11 121.23(19)
C26 C21 C22 117.2(2)
C26 C21 C2 124.4(2)
C22 C21 C2 118.3(2)
C23 C22 C21 121.6(2)
C22 C23 C24 120.1(2)
O2 C24 C23 116.0(2)
O2 C24 C25 124.2(2)
C23 C24 C25 119.8(2)
C24 C25 C26 119.3(2)
C21 C26 C25 122.0(2)
C36 C31 C32 118.0(2)
C36 C31 C1 118.05(19)
C32 C31 C1 123.9(2)
C33 C32 C31 120.6(2)
C32 C33 C34 121.0(2)
C33 C34 C35 119.0(2)
C36 C35 C34 120.2(2)
C35 C36 C31 121.1(2)
C46 C41 C42 118.6(2)
C46 C41 C2 123.4(2)
C42 C41 C2 117.98(19)
C43 C42 C41 120.5(2)
C44 C43 C42 120.3(2)
C43 C44 C45 119.4(2)
C46 C45 C44 120.6(2)
C45 C46 C41 120.6(2)

loop_
_geom_bond_atom_site_label_1
_geom_bond_atom_site_label_2
_geom_bond_distance
O1 C14 1.371(2)
O1 C17 1.423(3)
O2 C24 1.369(3)
O2 C27 1.428(3)
C1 C2 1.348(3)
C1 C31 1.489(3)
C1 C11 1.505(3)
C2 C21 1.500(3)
C2 C41 1.500(3)
C11 C12 1.386(3)
C11 C16 1.394(3)
C12 C13 1.377(3)
C13 C14 1.398(3)
C14 C15 1.388(3)
C15 C16 1.392(3)
C21 C26 1.389(3)
C21 C22 1.398(3)
C22 C23 1.377(3)
C23 C24 1.384(3)
C24 C25 1.387(3)
C25 C26 1.391(3)
C31 C36 1.396(3)
C31 C32 1.397(3)
C32 C33 1.379(3)
C33 C34 1.383(3)
C34 C35 1.391(4)
C35 C36 1.382(3)
C41 C46 1.394(3)
C41 C42 1.398(3)
C42 C43 1.385(3)
C43 C44 1.382(4)
C44 C45 1.388(4)
C45 C46 1.378(3)

loop_
_cod_related_entry_id
_cod_related_entry_database
_cod_related_entry_code
1 ChemSpider 30651552
